data_8100666
loop_
_publ_author_name
'Carrillo-Cabrera, Wilder'
'Cardoso Gil, Raul'
'Paschen, S.'
'Grin, Yuri'

_publ_section_title
;
Crystal structure of Ba~8~Ga~4.44~Ge~39.14~\\square ~2.42~, Ba~8~Ga~8.62~Ge~36~\\square ~1.38~, 
and Ba~8~Ga~12.35~Ge~33.27~\\square ~0.38~, three clathrate-I variants
;
_journal_issue 2
_journal_name_full 'Zeitschrift f\"ur Kristallographie - New Crystal Structures'
_journal_page_first 183
_journal_page_last 185
_journal_volume 217
_journal_year 2002
_chemical_formula_structural 'Ba8 Ga8.62 Ge36'
_chemical_formula_sum 'Ba8 Ga8.62 Ge36'
_chemical_formula_weight 4312.95
_space_group_IT_number 223
_symmetry_cell_setting cubic
_symmetry_space_group_name_Hall '-P 4n 2 3'
_symmetry_space_group_name_H-M 'P m -3 n'
_cell_angle_alpha 90.00
_cell_angle_beta 90.00
_cell_angle_gamma 90.00
_cell_formula_units_Z 1
_cell_length_a 10.7274(2)
_cell_length_b 10.7274(2)
_cell_length_c 10.7274(2)
_cell_measurement_temperature 293(2)
_cell_volume 1234.48(4)
_diffrn_ambient_temperature 293(2)
_exptl_crystal_density_diffrn 5.801
_cod_database_code 8100666

loop_
_symmetry_equiv_pos_as_xyz
'x, y, z'
'-x, -y, z'
'-x, y, -z'
'x, -y, -z'
'z, x, y'
'z, -x, -y'
'-z, -x, y'
'-z, x, -y'
'y, z, x'
'-y, z, -x'
'y, -z, -x'
'-y, -z, x'
'y+1/2, x+1/2, -z+1/2'
'-y+1/2, -x+1/2, -z+1/2'
'y+1/2, -x+1/2, z+1/2'
'-y+1/2, x+1/2, z+1/2'
'x+1/2, z+1/2, -y+1/2'
'-x+1/2, z+1/2, y+1/2'
'-x+1/2, -z+1/2, -y+1/2'
'x+1/2, -z+1/2, y+1/2'
'z+1/2, y+1/2, -x+1/2'
'z+1/2, -y+1/2, x+1/2'
'-z+1/2, y+1/2, x+1/2'
'-z+1/2, -y+1/2, -x+1/2'
'-x, -y, -z'
'x, y, -z'
'x, -y, z'
'-x, y, z'
'-z, -x, -y'
'-z, x, y'
'z, x, -y'
'z, -x, y'
'-y, -z, -x'
'y, -z, x'
'-y, z, x'
'y, z, -x'
'-y-1/2, -x-1/2, z-1/2'
'y-1/2, x-1/2, z-1/2'
'-y-1/2, x-1/2, -z-1/2'
'y-1/2, -x-1/2, -z-1/2'
'-x-1/2, -z-1/2, y-1/2'
'x-1/2, -z-1/2, -y-1/2'
'x-1/2, z-1/2, y-1/2'
'-x-1/2, z-1/2, -y-1/2'
'-z-1/2, -y-1/2, x-1/2'
'-z-1/2, y-1/2, -x-1/2'
'z-1/2, -y-1/2, -x-1/2'
'z-1/2, y-1/2, x-1/2'

loop_
_atom_site_label
_atom_site_type_symbol
_atom_site_fract_x
_atom_site_fract_y
_atom_site_fract_z
_atom_site_U_iso_or_equiv
_atom_site_adp_type
_atom_site_occupancy
_atom_site_symmetry_multiplicity
_atom_site_Wyckoff_symbol
_atom_site_calc_flag
_atom_site_refinement_flags
_atom_site_disorder_assembly
_atom_site_disorder_group
Ba1 Ba 0.0000 0.0000 0.0000 0.0095(2) Uani 1 2 a d S . .
Ba2 Ba 0.2500 0.5000 0.0000 0.0309(2) Uani 1 6 d d S . .
Ga1 Ga 0.2500 0.0000 0.5000 0.0084(4) Uani 0.770(6) 6 c d SP . .
Ge2 Ge 0.18401(3) 0.18401(3) 0.18401(3) 0.00909(15) Uani 0.75 16 i d SP . .
Ga2 Ga 0.18401(3) 0.18401(3) 0.18401(3) 0.00909(15) Uani 0.25 16 i d SP . .
Ge31 Ge 0.0000 0.3076(4) 0.1171(6) 0.0091(4) Uani 0.770(6) 24 k d SP . .
Ge32 Ge 0.0000 0.3317(13) 0.127(2) 0.014(2) Uani 0.230(6) 24 k d SP . .

loop_
_atom_site_aniso_label
_atom_site_aniso_U_11
_atom_site_aniso_U_22
_atom_site_aniso_U_33
_atom_site_aniso_U_23
_atom_site_aniso_U_13
_atom_site_aniso_U_12
Ba1 0.0095(2) 0.0095(2) 0.0095(2) 0.000 0.000 0.000
Ba2 0.0167(4) 0.0379(3) 0.0379(3) 0.000 0.000 0.000
Ga1 0.0099(7) 0.0077(5) 0.0077(5) 0.000 0.000 0.000
Ge2 0.00909(15) 0.00909(15) 0.00909(15) -0.00162(12) -0.00162(12) -0.00162(12)
Ga2 0.00909(15) 0.00909(15) 0.00909(15) -0.00162(12) -0.00162(12) -0.00162(12)
Ge31 0.0095(5) 0.0086(12) 0.0091(6) -0.0003(8) 0.000 0.000
Ge32 0.0120(18) 0.014(5) 0.015(4) 0.004(3) 0.000 0.000

loop_
_geom_bond_atom_site_label_1
_geom_bond_atom_site_label_2
_geom_bond_distance
_geom_bond_site_symmetry_2
_geom_bond_publ_flag
Ba1 Ge2 3.4190(6) . ?
Ba1 Ga2 3.4190(6) 25 ?
Ba1 Ge2 3.4190(6) 25 ?
Ba1 Ga2 3.4190(6) 28 ?
Ba1 Ga2 3.4190(6) 4 ?
Ba1 Ge2 3.4190(6) 2 ?
Ba1 Ge2 3.4190(6) 26 ?
Ba1 Ge2 3.4190(6) 3 ?
Ba1 Ge2 3.4190(6) 27 ?
Ba1 Ge2 3.4190(6) 4 ?
Ba1 Ge2 3.4190(6) 28 ?
Ba2 Ge32 3.508(13) 17 ?
Ba2 Ge32 3.508(13) 26 ?
Ba2 Ge32 3.508(13) . ?
Ba2 Ge32 3.508(13) 42_666 ?
Ba2 Ge32 3.508(13) 18_554 ?
Ba2 Ge32 3.508(13) 25_565 ?
Ba2 Ge32 3.508(13) 41_665 ?
Ba2 Ge32 3.508(13) 2_565 ?
Ba2 Ge31 3.610(4) 17 ?
Ba2 Ge31 3.610(4) 26 ?
Ba2 Ge31 3.610(4) . ?
Ba2 Ge31 3.610(4) 42_666 ?
Ga1 Ge32 2.237(13) 45_666 ?
Ga1 Ge32 2.237(13) 5 ?
Ga1 Ge32 2.237(13) 46_656 ?
Ga1 Ge32 2.237(13) 6_556 ?
Ga1 Ge31 2.509(4) 45_666 ?
Ga1 Ge31 2.509(4) 5 ?
Ga1 Ge31 2.509(4) 6_556 ?
Ga1 Ge31 2.509(4) 46_656 ?
Ga1 Ba2 3.7927 33_656 ?
Ga1 Ba2 3.7927 29_556 ?
Ga1 Ba2 3.7927 9 ?
Ga1 Ba2 3.7927 5 ?
Ge2 Ga2 2.4522(12) 14 ?
Ge2 Ge2 2.4522(12) 14 ?
Ge2 Ge31 2.484(3) 9 ?
Ge2 Ge31 2.484(3) 5 ?
Ge2 Ge31 2.484(3) . ?
Ge2 Ge32 2.604(11) 9 ?
Ge2 Ge32 2.604(11) 5 ?
Ge2 Ge32 2.604(11) . ?
Ge31 Ga2 2.484(3) 28 ?
Ge31 Ge2 2.484(3) 28 ?
Ge31 Ga1 2.509(4) 9 ?
Ge31 Ge31 2.512(12) 26 ?
Ge31 Ge32 2.630(15) 26 ?
Ge31 Ba2 3.610(4) 25_565 ?
Ge32 Ga1 2.237(13) 9 ?
Ge32 Ga2 2.604(11) 28 ?
Ge32 Ge2 2.604(11) 28 ?
Ge32 Ge31 2.630(15) 26 ?
Ge32 Ge32 2.72(4) 26 ?
Ge32 Ba2 3.508(13) 25_565 ?
